data_7159241
loop_
_publ_author_name
'Gond, Kavyashree Kuppayya'
'Maddani, Mahagundappa Rachappa'

_publ_section_title
;
 Addition of sulfonylphthalides to <i>para</i>-quinone methides: Selective
 1,6-additions and oxidative annulations.
;
_journal_issue 12
_journal_name_full 'Organic &amp; biomolecular chemistry'
_journal_page_first 2504
_journal_page_last 2508
_journal_paper_doi 10.1039/d2ob02134j
_journal_volume 21
_journal_year 2023
_chemical_formula_sum 'C35 H35 Cl O5 S'
_chemical_formula_weight 603.14
_space_group_crystal_system monoclinic
_space_group_IT_number 14
_space_group_name_Hall '-P 2ybc'
_space_group_name_H-M_alt 'P 1 21/c 1'
_atom_sites_solution_hydrogens mixed
_audit_creation_method SHELXL-2018/3
_audit_update_record
;
2023-02-10 deposited with the CCDC.	2023-03-10 downloaded from the CCDC.
;
_cell_angle_alpha 90
_cell_angle_beta 92.236(3)
_cell_angle_gamma 90
_cell_formula_units_Z 1
_cell_length_a 11.4676(18)
_cell_length_b 23.735(4)
_cell_length_c 24.998(3)
_cell_measurement_temperature 273(2)
_cell_volume 6798.9(18)
_computing_structure_refinement 'SHELXL-2018/3 (Sheldrick, 2018)'
_computing_structure_solution 'SHELXT 2018/2 (Sheldrick, 2018)'
_diffrn_ambient_temperature 273(2)
_diffrn_measured_fraction_theta_full 0.999
_diffrn_measured_fraction_theta_max 0.998
_diffrn_radiation_type MoK\a
_diffrn_radiation_wavelength 0.71073
_diffrn_reflns_av_R_equivalents 0.0675
_diffrn_reflns_av_unetI/netI 0.0305
_diffrn_reflns_Laue_measured_fraction_full 0.999
_diffrn_reflns_Laue_measured_fraction_max 0.998
_diffrn_reflns_limit_h_max 15
_diffrn_reflns_limit_h_min -15
_diffrn_reflns_limit_k_max 31
_diffrn_reflns_limit_k_min -31
_diffrn_reflns_limit_l_max 32
_diffrn_reflns_limit_l_min -33
_diffrn_reflns_number 175457
_diffrn_reflns_point_group_measured_fraction_full 0.999
_diffrn_reflns_point_group_measured_fraction_max 0.998
_diffrn_reflns_theta_full 25.242
_diffrn_reflns_theta_max 28.289
_diffrn_reflns_theta_min 1.900
_exptl_absorpt_coefficient_mu 0.026
_exptl_crystal_colour colorless
_exptl_crystal_density_diffrn 0.147
_exptl_crystal_description plate
_exptl_crystal_F_000 318
_exptl_crystal_size_max 0.459
_exptl_crystal_size_mid 0.181
_exptl_crystal_size_min 0.068
_refine_diff_density_max 0.694
_refine_diff_density_min -0.553
_refine_diff_density_rms 0.045
_refine_ls_extinction_method none
_refine_ls_goodness_of_fit_ref 1.016
_refine_ls_hydrogen_treatment mixed
_refine_ls_matrix_type full
_refine_ls_number_parameters 794
_refine_ls_number_reflns 16842
_refine_ls_number_restraints 0
_refine_ls_restrained_S_all 1.016
_refine_ls_R_factor_all 0.0813
_refine_ls_R_factor_gt 0.0546
_refine_ls_shift/su_max 0.002
_refine_ls_shift/su_mean 0.000
_refine_ls_structure_factor_coef Fsqd
_refine_ls_weighting_details 'w=1/[\s^2^(Fo^2^)+(0.0729P)^2^+3.0202P] where P=(Fo^2^+2Fc^2^)/3'
_refine_ls_weighting_scheme calc
_refine_ls_wR_factor_gt 0.1433
_refine_ls_wR_factor_ref 0.1640
_reflns_Friedel_coverage 0.000
_reflns_number_gt 12029
_reflns_number_total 16842
_reflns_threshold_expression 'I > 2\s(I)'
_cod_data_source_file d2ob02134j2.cif
_cod_data_source_block KG_332_a
_cod_depositor_comments 'Adding full bibliography for 7159239--7159241.cif.'
_cod_original_cell_volume 6798.9(17)
_cod_original_sg_symbol_H-M 'P 21/c'
_cod_database_code 7159241
_shelx_shelxl_version_number 2018/3
_shelx_space_group_comment
;
The symmetry employed for this shelxl refinement is uniquely defined
by the following loop, which should always be used as a source of
symmetry information in preference to the above space-group names.
They are only intended as comments.
;

loop_
_space_group_symop_operation_xyz
'x, y, z'
'-x, y+1/2, -z+1/2'
'-x, -y, -z'
'x, -y-1/2, z-1/2'

loop_
_atom_site_label
_atom_site_type_symbol
_atom_site_fract_x
_atom_site_fract_y
_atom_site_fract_z
_atom_site_U_iso_or_equiv
_atom_site_adp_type
_atom_site_occupancy
_atom_site_site_symmetry_order
_atom_site_calc_flag
_atom_site_refinement_flags_posn
_atom_site_refinement_flags_adp
_atom_site_refinement_flags_occupancy
_atom_site_disorder_assembly
_atom_site_disorder_group
O1 O 1.15335(15) 0.69791(8) 0.88167(7) 0.0713(5) Uani 1 1 d . . . . .
Cl1 Cl 0.60878(9) 0.45950(3) 0.71123(4) 0.0997(3) Uani 1 1 d . . . . .
Cl2 Cl 0.20885(7) 0.95799(3) 0.63248(3) 0.07309(19) Uani 1 1 d . . . . .
S1 S 1.05481(5) 0.71980(2) 0.85081(2) 0.04972(13) Uani 1 1 d . . . . .
S2 S 0.55713(5) 0.76538(2) 0.39547(2) 0.05124(14) Uani 1 1 d . . . . .
O7 O 0.65950(16) 0.79479(8) 0.37914(8) 0.0755(5) Uani 1 1 d . . . . .
O8 O 0.72757(18) 0.87251(9) 0.52315(9) 0.0893(6) Uani 1 1 d . . . . .
O9 O 0.59578(11) 0.80997(6) 0.49127(6) 0.0481(3) Uani 1 1 d . . . . .
O10 O 0.32564(18) 0.56873(7) 0.55947(8) 0.0808(6) Uani 1 1 d . . . . .
H10 H 0.372294 0.562428 0.584450 0.121 Uiso 1 1 calc R U . . .
O11 O 0.2123(7) 0.5506(4) 0.65978(19) 0.330(5) Uani 1 1 d . . . . .
C1 C 1.1114(2) 0.76618(10) 0.80320(9) 0.0556(5) Uani 1 1 d . . . . .
O2 O 0.96138(16) 0.74675(7) 0.87743(7) 0.0677(4) Uani 1 1 d . . . . .
O3 O 1.07710(12) 0.63728(6) 0.78077(5) 0.0483(3) Uani 1 1 d . . . . .
C2 C 1.2216(2) 0.75532(14) 0.78482(13) 0.0822(8) Uani 1 1 d . . . . .
H2 H 1.261478 0.722579 0.794676 0.099 Uiso 1 1 calc R U . . .
C13 C 1.0276(2) 0.52440(10) 0.92896(10) 0.0660(7) Uani 1 1 d . . . . .
H13 H 1.039882 0.494788 0.952891 0.079 Uiso 1 1 calc R U . . .
C14 C 1.0948(2) 0.52782(10) 0.88451(10) 0.0621(6) Uani 1 1 d . . . . .
H14 H 1.151704 0.501094 0.877848 0.075 Uiso 1 1 calc R U . . .
C15 C 0.86960(16) 0.66795(7) 0.78892(7) 0.0382(4) Uani 1 1 d . . . . .
H15 H 0.821128 0.682567 0.817214 0.046 Uiso 1 1 calc R U . . .
C16 C 0.80929(17) 0.61360(8) 0.76979(7) 0.0411(4) Uani 1 1 d . . . . .
C17 C 0.8549(2) 0.57730(10) 0.73250(10) 0.0607(6) Uani 1 1 d . . . . .
H17 H 0.927537 0.585001 0.718860 0.073 Uiso 1 1 calc R U . . .
C18 C 0.7939(2) 0.52944(11) 0.71507(11) 0.0687(7) Uani 1 1 d . . . . .
H18 H 0.826031 0.505245 0.690352 0.082 Uiso 1 1 calc R U . . .
C19 C 0.6872(2) 0.51842(9) 0.73447(9) 0.0599(6) Uani 1 1 d . . . . .
C20 C 0.6394(2) 0.55344(11) 0.77090(10) 0.0662(6) Uani 1 1 d . . . . .
H20 H 0.566144 0.545678 0.783764 0.079 Uiso 1 1 calc R U . . .
C21 C 0.70068(19) 0.60069(10) 0.78868(9) 0.0552(5) Uani 1 1 d . . . . .
H21 H 0.668034 0.624181 0.813838 0.066 Uiso 1 1 calc R U . . .
C22 C 0.86632(16) 0.71347(8) 0.74566(7) 0.0391(4) Uani 1 1 d . . . . .
C23 C 0.79214(17) 0.75899(8) 0.75207(8) 0.0442(4) Uani 1 1 d . . . . .
H23 H 0.749519 0.761071 0.782906 0.053 Uiso 1 1 calc R U . . .
C24 C 0.77911(19) 0.80172(9) 0.71401(8) 0.0523(5) Uani 1 1 d . . . . .
C25 C 0.8422(2) 0.79576(10) 0.66735(9) 0.0575(6) Uani 1 1 d . . . . .
C26 C 0.92088(19) 0.75170(10) 0.65972(8) 0.0522(5) Uani 1 1 d . . . . .
C27 C 0.93059(18) 0.71059(9) 0.69993(8) 0.0457(4) Uani 1 1 d . . . . .
H27 H 0.981558 0.680568 0.695796 0.055 Uiso 1 1 calc R U . . .
C28 C 0.9956(2) 0.74725(12) 0.60987(9) 0.0683(7) Uani 1 1 d . . . . .
C29 C 0.9197(3) 0.73468(17) 0.55982(11) 0.1005(11) Uani 1 1 d . . . . .
H29A H 0.967879 0.732901 0.529293 0.151 Uiso 1 1 calc R U . . .
H29B H 0.862746 0.763989 0.554597 0.151 Uiso 1 1 calc R U . . .
H29C H 0.880860 0.699233 0.564065 0.151 Uiso 1 1 calc R U . . .
C30 C 1.0651(4) 0.8019(2) 0.60189(17) 0.142(2) Uani 1 1 d . . . . .
H30A H 1.118009 0.796748 0.573485 0.213 Uiso 1 1 calc R U . . .
H30B H 1.108388 0.811019 0.634385 0.213 Uiso 1 1 calc R U . . .
H30C H 1.012121 0.832077 0.592840 0.213 Uiso 1 1 calc R U . . .
C31 C 1.0858(3) 0.6999(2) 0.61568(13) 0.1133(13) Uani 1 1 d . . . . .
H31A H 1.134098 0.699902 0.585153 0.170 Uiso 1 1 calc R U . . .
H31B H 1.046455 0.664349 0.617925 0.170 Uiso 1 1 calc R U . . .
H31C H 1.133537 0.705795 0.647604 0.170 Uiso 1 1 calc R U . . .
C32 C 0.6990(3) 0.85277(11) 0.72413(11) 0.0716(7) Uani 1 1 d . . . . .
C33 C 0.6496(3) 0.85114(14) 0.77964(13) 0.0918(10) Uani 1 1 d . . . . .
H33A H 0.604488 0.884569 0.785202 0.138 Uiso 1 1 calc R U . . .
H33B H 0.712413 0.849229 0.806090 0.138 Uiso 1 1 calc R U . . .
H33C H 0.600555 0.818597 0.782691 0.138 Uiso 1 1 calc R U . . .
C34 C 0.5972(4) 0.85444(19) 0.68290(17) 0.1287(16) Uani 1 1 d . . . . .
H34A H 0.548529 0.886345 0.689799 0.193 Uiso 1 1 calc R U . . .
H34B H 0.552179 0.820490 0.685364 0.193 Uiso 1 1 calc R U . . .
H34C H 0.626756 0.857537 0.647624 0.193 Uiso 1 1 calc R U . . .
C35 C 0.7709(4) 0.90789(14) 0.72093(18) 0.1186(14) Uani 1 1 d . . . . .
H35A H 0.719979 0.939726 0.724015 0.178 Uiso 1 1 calc R U . . .
H35B H 0.808155 0.909440 0.687224 0.178 Uiso 1 1 calc R U . . .
H35C H 0.829173 0.908647 0.749563 0.178 Uiso 1 1 calc R U . . .
C36 C 0.6036(2) 0.69877(9) 0.41921(9) 0.0530(5) Uani 1 1 d . . . . .
C37 C 0.7153(2) 0.69347(12) 0.44135(11) 0.0733(7) Uani 1 1 d . . . . .
H37 H 0.763856 0.724665 0.445713 0.088 Uiso 1 1 calc R U . . .
C38 C 0.7529(4) 0.64006(17) 0.45690(15) 0.1040(12) Uani 1 1 d . . . . .
H38 H 0.827289 0.635398 0.472472 0.125 Uiso 1 1 calc R U . . .
C39 C 0.6813(5) 0.59405(15) 0.44948(16) 0.1103(13) Uani 1 1 d . . . . .
H39 H 0.707734 0.558583 0.460130 0.132 Uiso 1 1 calc R U . . .
C40 C 0.5722(4) 0.59984(13) 0.42672(16) 0.0976(11) Uani 1 1 d . . . . .
H40 H 0.524798 0.568344 0.421698 0.117 Uiso 1 1 calc R U . . .
C41 C 0.5316(3) 0.65249(11) 0.41103(12) 0.0719(7) Uani 1 1 d . . . . .
H41 H 0.457242 0.656694 0.395290 0.086 Uiso 1 1 calc R U . . .
C42 C 0.50176(16) 0.80826(8) 0.45119(7) 0.0408(4) Uani 1 1 d . . . . .
C43 C 0.6443(2) 0.86314(10) 0.49420(9) 0.0578(5) Uani 1 1 d . . . . .
C44 C 0.57667(19) 0.89996(9) 0.45718(9) 0.0528(5) Uani 1 1 d . . . . .
C45 C 0.49376(17) 0.86794(8) 0.43003(8) 0.0429(4) Uani 1 1 d . . . . .
C46 C 0.41810(18) 0.89137(9) 0.39167(9) 0.0503(5) Uani 1 1 d . . . . .
H46 H 0.363393 0.869532 0.372654 0.060 Uiso 1 1 calc R U . . .
C47 C 0.4275(2) 0.94897(10) 0.38282(10) 0.0622(6) Uani 1 1 d . . . . .
H47 H 0.377820 0.966025 0.357366 0.075 Uiso 1 1 calc R U . . .
C48 C 0.5095(3) 0.98177(10) 0.41114(13) 0.0760(8) Uani 1 1 d . . . . .
H48 H 0.512771 1.020330 0.404750 0.091 Uiso 1 1 calc R U . . .
C49 C 0.5858(2) 0.95777(11) 0.44853(12) 0.0732(7) Uani 1 1 d . . . . .
H49 H 0.641397 0.979356 0.467281 0.088 Uiso 1 1 calc R U . . .
C50 C 0.38440(15) 0.78809(7) 0.47325(7) 0.0376(4) Uani 1 1 d . . . . .
H50 H 0.328047 0.789354 0.442782 0.045 Uiso 1 1 calc R U . . .
C51 C 0.34134(15) 0.83140(7) 0.51343(7) 0.0374(4) Uani 1 1 d . . . . .
C52 C 0.39237(18) 0.83716(9) 0.56460(8) 0.0491(5) Uani 1 1 d . . . . .
H52 H 0.455357 0.814370 0.574793 0.059 Uiso 1 1 calc R U . . .
C53 C 0.35151(19) 0.87604(9) 0.60066(8) 0.0502(5) Uani 1 1 d . . . . .
H53 H 0.386461 0.879041 0.634740 0.060 Uiso 1 1 calc R U . . .
C54 C 0.25934(18) 0.91007(8) 0.58588(8) 0.0469(4) Uani 1 1 d . . . . .
C55 C 0.2079(2) 0.90621(9) 0.53525(9) 0.0554(5) Uani 1 1 d . . . . .
H55 H 0.146254 0.929827 0.525098 0.067 Uiso 1 1 calc R U . . .
C56 C 0.24892(17) 0.86682(8) 0.49958(8) 0.0468(4) Uani 1 1 d . . . . .
H56 H 0.213557 0.864098 0.465562 0.056 Uiso 1 1 calc R U . . .
C57 C 0.37957(16) 0.72799(7) 0.49465(7) 0.0386(4) Uani 1 1 d . . . . .
C58 C 0.45334(17) 0.70823(8) 0.53608(8) 0.0438(4) Uani 1 1 d . . . . .
H58 H 0.514068 0.731135 0.548842 0.053 Uiso 1 1 calc R U . . .
C59 C 0.43917(19) 0.65509(8) 0.55914(8) 0.0482(5) Uani 1 1 d . . . . .
C60 C 0.3481(2) 0.62143(8) 0.53799(9) 0.0513(5) Uani 1 1 d . . . . .
C61 C 0.27641(18) 0.63796(8) 0.49376(8) 0.0467(4) Uani 1 1 d . . . . .
C62 C 0.29327(17) 0.69248(7) 0.47419(8) 0.0418(4) Uani 1 1 d . . . . .
H62 H 0.244381 0.705367 0.446252 0.050 Uiso 1 1 calc R U . . .
C63 C 0.1848(2) 0.59810(9) 0.46728(10) 0.0617(6) Uani 1 1 d . . . . .
C64 C 0.2446(3) 0.54493(12) 0.44680(14) 0.0937(10) Uani 1 1 d . . . . .
H64A H 0.186580 0.519015 0.433056 0.141 Uiso 1 1 calc R U . . .
H64B H 0.288956 0.527540 0.475692 0.141 Uiso 1 1 calc R U . . .
H64C H 0.295819 0.554947 0.418844 0.141 Uiso 1 1 calc R U . . .
C65 C 0.0908(3) 0.58132(14) 0.50632(15) 0.0959(10) Uani 1 1 d . . . . .
H65A H 0.032602 0.558638 0.487953 0.144 Uiso 1 1 calc R U . . .
H65B H 0.054937 0.614642 0.519983 0.144 Uiso 1 1 calc R U . . .
H65C H 0.125917 0.560196 0.535459 0.144 Uiso 1 1 calc R U . . .
C66 C 0.1218(3) 0.62622(12) 0.41905(14) 0.1010(12) Uani 1 1 d . . . . .
H66A H 0.064985 0.600681 0.403570 0.151 Uiso 1 1 calc R U . . .
H66B H 0.177513 0.635768 0.392847 0.151 Uiso 1 1 calc R U . . .
H66C H 0.083404 0.659807 0.430543 0.151 Uiso 1 1 calc R U . . .
C67 C 0.5196(2) 0.63694(10) 0.60726(10) 0.0646(6) Uani 1 1 d . . . . .
C68 C 0.5761(4) 0.57926(15) 0.59669(16) 0.1140(13) Uani 1 1 d . . . . .
H68A H 0.629056 0.569833 0.626025 0.171 Uiso 1 1 calc R U . . .
H68B H 0.618025 0.581035 0.564232 0.171 Uiso 1 1 calc R U . . .
H68C H 0.516426 0.550988 0.593234 0.171 Uiso 1 1 calc R U . . .
C69 C 0.4500(4) 0.6344(2) 0.65754(12) 0.1214(14) Uani 1 1 d . . . . .
H69A H 0.501657 0.626958 0.687864 0.182 Uiso 1 1 calc R U . . .
H69B H 0.392980 0.604912 0.654091 0.182 Uiso 1 1 calc R U . . .
H69C H 0.411358 0.669808 0.662495 0.182 Uiso 1 1 calc R U . . .
C70 C 0.6187(3) 0.67895(16) 0.61774(17) 0.1169(15) Uani 1 1 d . . . . .
H70A H 0.671910 0.664331 0.644921 0.175 Uiso 1 1 calc R U . . .
H70B H 0.587213 0.714094 0.629511 0.175 Uiso 1 1 calc R U . . .
H70C H 0.659419 0.684830 0.585358 0.175 Uiso 1 1 calc R U . . .
C71 C 0.1340(12) 0.4915(4) 0.6532(4) 0.335(7) Uani 1 1 d . . . . .
H71A H 0.185326 0.460276 0.647602 0.502 Uiso 1 1 calc R U . . .
H71B H 0.080037 0.495018 0.623017 0.502 Uiso 1 1 calc R U . . .
H71C H 0.091779 0.485318 0.685025 0.502 Uiso 1 1 calc R U . . .
C3 C 1.2709(3) 0.7945(2) 0.75136(17) 0.1164(14) Uani 1 1 d . . . . .
H3 H 1.344440 0.788012 0.738172 0.140 Uiso 1 1 calc R U . . .
C4 C 1.2114(4) 0.84273(19) 0.73773(15) 0.1138(14) Uani 1 1 d . . . . .
H4 H 1.245854 0.868997 0.715699 0.137 Uiso 1 1 calc R U . . .
C5 C 1.1035(4) 0.85302(13) 0.75566(13) 0.0940(11) Uani 1 1 d . . . . .
H5 H 1.064342 0.885861 0.745473 0.113 Uiso 1 1 calc R U . . .
C6 C 1.0508(2) 0.81467(10) 0.78925(10) 0.0674(7) Uani 1 1 d . . . . .
H6 H 0.976970 0.821474 0.801933 0.081 Uiso 1 1 calc R U . . .
C7 C 1.13105(19) 0.58906(10) 0.80099(9) 0.0550(5) Uani 1 1 d . . . . .
C8 C 1.07349(18) 0.57318(9) 0.84995(8) 0.0500(5) Uani 1 1 d . . . . .
C9 C 0.98789(17) 0.61235(8) 0.85983(7) 0.0427(4) Uani 1 1 d . . . . .
C10 C 0.98939(16) 0.65651(8) 0.81646(7) 0.0405(4) Uani 1 1 d . . . . .
C11 C 0.9205(2) 0.60899(10) 0.90451(8) 0.0515(5) Uani 1 1 d . . . . .
H7 H 0.859(2) 0.6373(10) 0.9118(10) 0.062 Uiso 1 1 d . U . . .
C12 C 0.9423(2) 0.56404(11) 0.93885(9) 0.0617(6) Uani 1 1 d . . . . .
H12 H 0.898671 0.560384 0.969246 0.074 Uiso 1 1 calc R U . . .
O4 O 1.21071(17) 0.56805(9) 0.77837(8) 0.0814(5) Uani 1 1 d . . . . .
O5 O 0.8236(3) 0.83788(10) 0.62954(8) 0.1047(8) Uani 1 1 d . . . . .
H1B H 0.844(4) 0.826(2) 0.601(2) 0.157 Uiso 1 1 d . U . . .
O6 O 0.46000(16) 0.75846(8) 0.35840(7) 0.0740(5) Uani 1 1 d . . . . .

loop_
_atom_site_aniso_label
_atom_site_aniso_U_11
_atom_site_aniso_U_22
_atom_site_aniso_U_33
_atom_site_aniso_U_23
_atom_site_aniso_U_13
_atom_site_aniso_U_12
O1 0.0718(11) 0.0772(11) 0.0622(10) 0.0202(8) -0.0305(8) -0.0228(9)
Cl1 0.1260(7) 0.0650(4) 0.1060(6) -0.0044(4) -0.0216(5) -0.0435(4)
Cl2 0.0980(5) 0.0635(3) 0.0577(3) -0.0083(3) 0.0024(3) 0.0275(3)
S1 0.0555(3) 0.0516(3) 0.0414(3) 0.0040(2) -0.0071(2) -0.0146(2)
S2 0.0546(3) 0.0555(3) 0.0441(3) 0.0071(2) 0.0093(2) 0.0098(2)
O7 0.0729(11) 0.0724(11) 0.0842(12) 0.0203(9) 0.0409(10) 0.0070(9)
O8 0.0780(12) 0.0978(14) 0.0892(14) 0.0208(11) -0.0335(11) -0.0338(11)
O9 0.0406(7) 0.0547(8) 0.0485(8) 0.0108(6) -0.0029(6) -0.0034(6)
O10 0.1118(15) 0.0490(9) 0.0795(12) 0.0301(8) -0.0233(11) -0.0188(9)
O11 0.472(11) 0.404(10) 0.118(3) -0.021(5) 0.081(5) -0.218(9)
C1 0.0561(13) 0.0571(12) 0.0525(12) 0.0086(10) -0.0112(10) -0.0198(10)
O2 0.0786(11) 0.0636(10) 0.0619(10) -0.0179(8) 0.0140(8) -0.0159(8)
O3 0.0453(7) 0.0580(8) 0.0421(7) 0.0061(6) 0.0054(6) 0.0022(6)
C2 0.0582(15) 0.097(2) 0.091(2) 0.0248(17) 0.0022(14) -0.0193(14)
C13 0.0738(16) 0.0590(13) 0.0638(15) 0.0227(11) -0.0166(12) -0.0141(12)
C14 0.0636(14) 0.0494(12) 0.0724(16) 0.0090(11) -0.0108(12) 0.0012(10)
C15 0.0403(9) 0.0405(9) 0.0338(9) 0.0014(7) 0.0018(7) -0.0034(7)
C16 0.0460(10) 0.0418(9) 0.0351(9) 0.0046(7) -0.0028(7) -0.0037(8)
C17 0.0540(13) 0.0617(13) 0.0668(14) -0.0171(11) 0.0069(11) -0.0085(10)
C18 0.0748(17) 0.0587(14) 0.0722(16) -0.0213(12) -0.0022(13) -0.0056(12)
C19 0.0770(16) 0.0464(11) 0.0549(13) 0.0073(10) -0.0157(11) -0.0170(11)
C20 0.0661(15) 0.0713(15) 0.0619(14) 0.0037(12) 0.0103(11) -0.0276(12)
C21 0.0570(13) 0.0605(13) 0.0486(12) -0.0040(10) 0.0109(9) -0.0142(10)
C22 0.0390(9) 0.0439(9) 0.0342(9) 0.0025(7) -0.0025(7) -0.0072(7)
C23 0.0450(10) 0.0480(10) 0.0395(10) 0.0047(8) -0.0015(8) -0.0023(8)
C24 0.0576(12) 0.0509(11) 0.0476(11) 0.0090(9) -0.0096(9) -0.0018(9)
C25 0.0725(15) 0.0587(12) 0.0407(11) 0.0145(9) -0.0075(10) -0.0101(11)
C26 0.0571(12) 0.0640(13) 0.0356(10) 0.0039(9) 0.0020(8) -0.0188(10)
C27 0.0474(11) 0.0523(11) 0.0374(10) 0.0011(8) 0.0023(8) -0.0058(8)
C28 0.0775(17) 0.0868(17) 0.0416(12) 0.0017(11) 0.0151(11) -0.0243(14)
C29 0.118(3) 0.138(3) 0.0455(15) -0.0133(17) 0.0042(16) -0.010(2)
C30 0.170(4) 0.157(4) 0.104(3) -0.021(3) 0.070(3) -0.099(3)
C31 0.102(3) 0.173(4) 0.0678(19) 0.012(2) 0.0409(18) 0.026(3)
C32 0.0857(18) 0.0604(14) 0.0676(16) 0.0137(12) -0.0111(13) 0.0197(13)
C33 0.107(2) 0.0820(19) 0.087(2) 0.0097(16) 0.0149(18) 0.0435(18)
C34 0.118(3) 0.150(4) 0.114(3) 0.004(3) -0.045(2) 0.061(3)
C35 0.169(4) 0.0583(17) 0.129(3) 0.0099(19) 0.022(3) 0.006(2)
C36 0.0565(12) 0.0532(11) 0.0501(12) 0.0006(9) 0.0117(9) 0.0105(10)
C37 0.0696(16) 0.0727(16) 0.0772(17) 0.0004(13) -0.0040(13) 0.0197(13)
C38 0.114(3) 0.100(3) 0.097(2) 0.003(2) -0.012(2) 0.056(2)
C39 0.166(4) 0.065(2) 0.102(3) 0.0128(18) 0.029(3) 0.044(2)
C40 0.123(3) 0.0540(16) 0.119(3) -0.0005(16) 0.043(2) 0.0074(17)
C41 0.0745(16) 0.0588(14) 0.0841(18) -0.0083(13) 0.0255(14) 0.0021(12)
C42 0.0392(9) 0.0426(9) 0.0404(9) 0.0072(7) 0.0007(7) -0.0004(7)
C43 0.0525(12) 0.0646(13) 0.0561(13) 0.0082(10) -0.0027(10) -0.0154(10)
C44 0.0511(12) 0.0517(11) 0.0559(12) 0.0089(9) 0.0042(9) -0.0111(9)
C45 0.0436(10) 0.0422(9) 0.0434(10) 0.0086(8) 0.0075(8) -0.0037(8)
C46 0.0484(11) 0.0491(11) 0.0535(12) 0.0131(9) 0.0032(9) -0.0016(9)
C47 0.0614(14) 0.0520(12) 0.0735(16) 0.0230(11) 0.0073(12) 0.0025(10)
C48 0.0837(18) 0.0454(12) 0.100(2) 0.0194(13) 0.0119(16) -0.0095(12)
C49 0.0762(17) 0.0566(13) 0.0863(19) 0.0097(13) -0.0018(14) -0.0248(12)
C50 0.0398(9) 0.0363(8) 0.0367(9) 0.0062(7) -0.0002(7) -0.0012(7)
C51 0.0393(9) 0.0342(8) 0.0387(9) 0.0066(7) 0.0017(7) -0.0030(7)
C52 0.0487(11) 0.0517(11) 0.0464(11) 0.0015(9) -0.0057(9) 0.0108(9)
C53 0.0555(12) 0.0526(11) 0.0419(10) -0.0010(8) -0.0051(9) 0.0036(9)
C54 0.0538(11) 0.0402(9) 0.0468(11) 0.0033(8) 0.0044(9) 0.0029(8)
C55 0.0608(13) 0.0528(11) 0.0521(12) 0.0034(9) -0.0037(10) 0.0199(10)
C56 0.0488(11) 0.0479(10) 0.0433(10) 0.0046(8) -0.0046(8) 0.0072(8)
C57 0.0418(9) 0.0355(8) 0.0387(9) 0.0050(7) 0.0035(7) 0.0022(7)
C58 0.0464(10) 0.0402(9) 0.0443(10) 0.0052(8) -0.0027(8) 0.0012(8)
C59 0.0553(12) 0.0439(10) 0.0448(11) 0.0085(8) -0.0028(9) 0.0056(9)
C60 0.0675(13) 0.0357(9) 0.0505(11) 0.0126(8) -0.0010(10) -0.0015(9)
C61 0.0541(11) 0.0376(9) 0.0482(11) 0.0046(8) -0.0014(9) -0.0024(8)
C62 0.0463(10) 0.0378(9) 0.0409(10) 0.0055(7) -0.0029(8) 0.0010(7)
C63 0.0738(15) 0.0419(11) 0.0682(15) 0.0052(10) -0.0148(12) -0.0121(10)
C64 0.122(3) 0.0541(15) 0.103(2) -0.0196(15) -0.021(2) -0.0012(16)
C65 0.086(2) 0.087(2) 0.114(3) 0.0080(19) -0.0004(19) -0.0373(17)
C66 0.120(3) 0.0655(16) 0.112(3) 0.0209(16) -0.066(2) -0.0326(17)
C67 0.0748(16) 0.0606(13) 0.0571(14) 0.0159(11) -0.0162(12) 0.0048(12)
C68 0.134(3) 0.088(2) 0.116(3) 0.019(2) -0.045(2) 0.048(2)
C69 0.129(3) 0.184(4) 0.0507(17) 0.022(2) -0.0116(18) 0.010(3)
C70 0.108(3) 0.104(2) 0.132(3) 0.044(2) -0.076(2) -0.019(2)
C71 0.66(2) 0.166(7) 0.177(7) 0.051(6) -0.010(11) -0.013(11)
C3 0.085(2) 0.148(4) 0.117(3) 0.040(3) 0.017(2) -0.042(2)
C4 0.126(3) 0.121(3) 0.093(2) 0.042(2) -0.010(2) -0.065(3)
C5 0.124(3) 0.0673(17) 0.087(2) 0.0277(15) -0.034(2) -0.0348(18)
C6 0.0783(16) 0.0545(13) 0.0675(15) 0.0080(11) -0.0209(12) -0.0189(12)
C7 0.0513(12) 0.0585(12) 0.0551(12) 0.0004(10) 0.0007(10) 0.0052(10)
C8 0.0508(11) 0.0487(11) 0.0500(11) 0.0052(9) -0.0055(9) -0.0032(9)
C9 0.0453(10) 0.0446(10) 0.0377(9) 0.0046(7) -0.0041(8) -0.0056(8)
C10 0.0440(10) 0.0431(9) 0.0345(9) 0.0028(7) 0.0018(7) -0.0036(8)
C11 0.0556(12) 0.0580(12) 0.0406(10) 0.0076(9) -0.0006(9) -0.0072(10)
C12 0.0657(14) 0.0701(14) 0.0491(12) 0.0170(11) -0.0013(10) -0.0124(12)
O4 0.0741(12) 0.0921(13) 0.0792(12) 0.0043(10) 0.0184(10) 0.0294(10)
O5 0.169(2) 0.0870(15) 0.0584(12) 0.0358(11) 0.0024(14) 0.0122(15)
O6 0.0810(12) 0.0885(12) 0.0513(9) -0.0112(9) -0.0123(8) 0.0258(10)

loop_
_atom_type_symbol
_atom_type_description
_atom_type_scat_dispersion_real
_atom_type_scat_dispersion_imag
_atom_type_scat_source
C C 0.0033 0.0016 'International Tables Vol C Tables 4.2.6.8 and 6.1.1.4'
H H 0.0000 0.0000 'International Tables Vol C Tables 4.2.6.8 and 6.1.1.4'
Cl Cl 0.1484 0.1585 'International Tables Vol C Tables 4.2.6.8 and 6.1.1.4'
O O 0.0106 0.0060 'International Tables Vol C Tables 4.2.6.8 and 6.1.1.4'
S S 0.1246 0.1234 'International Tables Vol C Tables 4.2.6.8 and 6.1.1.4'

loop_
_geom_angle_atom_site_label_1
_geom_angle_atom_site_label_2
_geom_angle_atom_site_label_3
_geom_angle
_geom_angle_site_symmetry_1
_geom_angle_site_symmetry_3
_geom_angle_publ_flag
O2 S1 O1 119.83(12) . . ?
O2 S1 C1 109.64(12) . . ?
O1 S1 C1 106.54(11) . . ?
O2 S1 C10 106.11(9) . . ?
O1 S1 C10 104.38(10) . . ?
C1 S1 C10 110.04(9) . . ?
O6 S2 O7 119.69(12) . . ?
O6 S2 C36 109.43(12) . . ?
O7 S2 C36 106.91(11) . . ?
O6 S2 C42 105.57(9) . . ?
O7 S2 C42 104.70(10) . . ?
C36 S2 C42 110.29(9) . . ?
C43 O9 C42 110.56(15) . . ?
C6 C1 C2 121.8(2) . . ?
C6 C1 S1 119.7(2) . . ?
C2 C1 S1 118.2(2) . . ?
C7 O3 C10 110.31(15) . . ?
C1 C2 C3 118.3(3) . . ?
C14 C13 C12 121.6(2) . . ?
C13 C14 C8 117.0(2) . . ?
C22 C15 C16 112.10(14) . . ?
C22 C15 C10 116.04(15) . . ?
C16 C15 C10 112.09(15) . . ?
C21 C16 C17 117.39(19) . . ?
C21 C16 C15 118.80(18) . . ?
C17 C16 C15 123.75(18) . . ?
C16 C17 C18 121.2(2) . . ?
C19 C18 C17 119.5(2) . . ?
C18 C19 C20 120.8(2) . . ?
C18 C19 Cl1 119.6(2) . . ?
C20 C19 Cl1 119.6(2) . . ?
C19 C20 C21 119.7(2) . . ?
C16 C21 C20 121.4(2) . . ?
C27 C22 C23 118.78(17) . . ?
C27 C22 C15 123.35(17) . . ?
C23 C22 C15 117.84(16) . . ?
C22 C23 C24 122.48(19) . . ?
C23 C24 C25 116.7(2) . . ?
C23 C24 C32 120.4(2) . . ?
C25 C24 C32 122.9(2) . . ?
O5 C25 C26 121.9(2) . . ?
O5 C25 C24 115.0(2) . . ?
C26 C25 C24 123.00(19) . . ?
C25 C26 C27 117.13(19) . . ?
C25 C26 C28 122.9(2) . . ?
C27 C26 C28 120.0(2) . . ?
C22 C27 C26 121.8(2) . . ?
C29 C28 C31 107.2(3) . . ?
C29 C28 C30 109.9(3) . . ?
C31 C28 C30 106.3(3) . . ?
C29 C28 C26 111.0(2) . . ?
C31 C28 C26 111.6(2) . . ?
C30 C28 C26 110.7(2) . . ?
C33 C32 C34 108.3(3) . . ?
C33 C32 C24 112.0(2) . . ?
C34 C32 C24 110.7(2) . . ?
C33 C32 C35 106.7(3) . . ?
C34 C32 C35 109.7(3) . . ?
C24 C32 C35 109.4(3) . . ?
C37 C36 C41 121.7(2) . . ?
C37 C36 S2 118.68(19) . . ?
C41 C36 S2 119.35(19) . . ?
C36 C37 C38 117.9(3) . . ?
C39 C38 C37 120.7(3) . . ?
C40 C39 C38 120.7(3) . . ?
C39 C40 C41 120.2(3) . . ?
C36 C41 C40 118.8(3) . . ?
O9 C42 C45 104.46(15) . . ?
O9 C42 C50 113.39(14) . . ?
C45 C42 C50 111.83(15) . . ?
O9 C42 S2 105.55(12) . . ?
C45 C42 S2 105.59(12) . . ?
C50 C42 S2 115.13(13) . . ?
O8 C43 O9 120.8(2) . . ?
O8 C43 C44 131.2(2) . . ?
O9 C43 C44 107.96(18) . . ?
C45 C44 C49 121.5(2) . . ?
C45 C44 C43 108.61(18) . . ?
C49 C44 C43 129.9(2) . . ?
C44 C45 C46 121.48(19) . . ?
C44 C45 C42 108.27(17) . . ?
C46 C45 C42 130.23(18) . . ?
C45 C46 C47 117.1(2) . . ?
C46 C47 C48 121.6(2) . . ?
C49 C48 C47 120.8(2) . . ?
C48 C49 C44 117.5(2) . . ?
C57 C50 C51 112.36(14) . . ?
C57 C50 C42 117.24(15) . . ?
C51 C50 C42 109.42(14) . . ?
C56 C51 C52 117.37(18) . . ?
C56 C51 C50 120.40(16) . . ?
C52 C51 C50 122.24(16) . . ?
C53 C52 C51 121.52(18) . . ?
C54 C53 C52 119.65(19) . . ?
C53 C54 C55 120.44(19) . . ?
C53 C54 Cl2 118.51(16) . . ?
C55 C54 Cl2 121.05(16) . . ?
C54 C55 C56 119.45(19) . . ?
C51 C56 C55 121.56(19) . . ?
C62 C57 C58 118.36(16) . . ?
C62 C57 C50 118.40(16) . . ?
C58 C57 C50 123.12(16) . . ?
C57 C58 C59 122.21(18) . . ?
C58 C59 C60 117.09(18) . . ?
C58 C59 C67 119.71(19) . . ?
C60 C59 C67 123.15(18) . . ?
O10 C60 C59 120.93(18) . . ?
O10 C60 C61 116.32(19) . . ?
C59 C60 C61 122.73(17) . . ?
C62 C61 C60 116.62(18) . . ?
C62 C61 C63 121.18(18) . . ?
C60 C61 C63 122.19(17) . . ?
C57 C62 C61 122.75(17) . . ?
C66 C63 C64 107.4(3) . . ?
C66 C63 C65 107.0(3) . . ?
C64 C63 C65 109.5(2) . . ?
C66 C63 C61 111.24(18) . . ?
C64 C63 C61 110.0(2) . . ?
C65 C63 C61 111.7(2) . . ?
C69 C67 C70 107.2(3) . . ?
C69 C67 C68 110.2(3) . . ?
C70 C67 C68 107.1(3) . . ?
C69 C67 C59 109.7(2) . . ?
C70 C67 C59 111.6(2) . . ?
C68 C67 C59 110.8(2) . . ?
C4 C3 C2 120.0(4) . . ?
C5 C4 C3 121.4(3) . . ?
C4 C5 C6 120.3(3) . . ?
C1 C6 C5 118.1(3) . . ?
O4 C7 O3 120.5(2) . . ?
O4 C7 C8 131.5(2) . . ?
O3 C7 C8 107.95(18) . . ?
C9 C8 C14 121.1(2) . . ?
C9 C8 C7 108.86(18) . . ?
C14 C8 C7 130.0(2) . . ?
C8 C9 C11 121.89(19) . . ?
C8 C9 C10 108.13(17) . . ?
C11 C9 C10 129.92(19) . . ?
O3 C10 C9 104.60(15) . . ?
O3 C10 C15 114.27(14) . . ?
C9 C10 C15 114.19(15) . . ?
O3 C10 S1 105.10(12) . . ?
C9 C10 S1 104.08(12) . . ?
C15 C10 S1 113.51(13) . . ?
C9 C11 C12 116.8(2) . . ?
C11 C12 C13 121.6(2) . . ?

loop_
_geom_bond_atom_site_label_1
_geom_bond_atom_site_label_2
_geom_bond_distance
_geom_bond_site_symmetry_2
_geom_bond_publ_flag
O1 S1 1.4400(17) . ?
Cl1 C19 1.750(2) . ?
Cl2 C54 1.743(2) . ?
S1 O2 1.4336(18) . ?
S1 C1 1.764(2) . ?
S1 C10 1.8725(19) . ?
S2 O6 1.4303(18) . ?
S2 O7 1.4386(18) . ?
S2 C36 1.764(2) . ?
S2 C42 1.857(2) . ?
O8 C43 1.197(3) . ?
O9 C43 1.380(3) . ?
O9 C42 1.444(2) . ?
O10 C60 1.389(2) . ?
O11 C71 1.669(11) . ?
C1 C6 1.382(3) . ?
C1 C2 1.386(4) . ?
O3 C7 1.387(3) . ?
O3 C10 1.444(2) . ?
C2 C3 1.386(4) . ?
C13 C14 1.379(4) . ?
C13 C12 1.387(4) . ?
C14 C8 1.396(3) . ?
C15 C22 1.528(2) . ?
C15 C16 1.531(2) . ?
C15 C10 1.536(3) . ?
C16 C21 1.384(3) . ?
C16 C17 1.387(3) . ?
C17 C18 1.395(3) . ?
C18 C19 1.359(4) . ?
C19 C20 1.363(4) . ?
C20 C21 1.387(3) . ?
C22 C27 1.386(3) . ?
C22 C23 1.388(3) . ?
C23 C24 1.395(3) . ?
C24 C25 1.404(3) . ?
C24 C32 1.547(3) . ?
C25 O5 1.386(3) . ?
C25 C26 1.399(3) . ?
C26 C27 1.402(3) . ?
C26 C28 1.543(3) . ?
C28 C29 1.525(4) . ?
C28 C31 1.530(5) . ?
C28 C30 1.539(4) . ?
C32 C33 1.520(4) . ?
C32 C34 1.528(4) . ?
C32 C35 1.550(5) . ?
C36 C37 1.381(3) . ?
C36 C41 1.385(3) . ?
C37 C38 1.390(4) . ?
C38 C39 1.374(6) . ?
C39 C40 1.361(5) . ?
C40 C41 1.385(4) . ?
C42 C45 1.513(3) . ?
C42 C50 1.550(3) . ?
C43 C44 1.472(3) . ?
C44 C45 1.375(3) . ?
C44 C49 1.394(3) . ?
C45 C46 1.385(3) . ?
C46 C47 1.390(3) . ?
C47 C48 1.393(4) . ?
C48 C49 1.379(4) . ?
C50 C57 1.525(2) . ?
C50 C51 1.532(3) . ?
C51 C56 1.386(3) . ?
C51 C52 1.393(3) . ?
C52 C53 1.384(3) . ?
C53 C54 1.369(3) . ?
C54 C55 1.378(3) . ?
C55 C56 1.387(3) . ?
C57 C62 1.383(3) . ?
C57 C58 1.393(3) . ?
C58 C59 1.399(3) . ?
C59 C60 1.402(3) . ?
C59 C67 1.549(3) . ?
C60 C61 1.408(3) . ?
C61 C62 1.400(3) . ?
C61 C63 1.544(3) . ?
C63 C66 1.534(4) . ?
C63 C64 1.534(4) . ?
C63 C65 1.535(4) . ?
C67 C69 1.516(4) . ?
C67 C70 1.527(4) . ?
C67 C68 1.542(4) . ?
C3 C4 1.369(6) . ?
C4 C5 1.355(6) . ?
C5 C6 1.392(4) . ?
C7 O4 1.201(3) . ?
C7 C8 1.462(3) . ?
C8 C9 1.381(3) . ?
C9 C11 1.385(3) . ?
C9 C10 1.509(3) . ?
C11 C12 1.386(3) . ?

loop_
_geom_torsion_atom_site_label_1
_geom_torsion_atom_site_label_2
_geom_torsion_atom_site_label_3
_geom_torsion_atom_site_label_4
_geom_torsion
_geom_torsion_site_symmetry_1
_geom_torsion_site_symmetry_2
_geom_torsion_site_symmetry_3
_geom_torsion_site_symmetry_4
_geom_torsion_publ_flag
O2 S1 C1 C6 -12.6(2) . . . . ?
O1 S1 C1 C6 -143.67(18) . . . . ?
C10 S1 C1 C6 103.74(19) . . . . ?
O2 S1 C1 C2 161.2(2) . . . . ?
O1 S1 C1 C2 30.1(2) . . . . ?
C10 S1 C1 C2 -82.4(2) . . . . ?
C6 C1 C2 C3 -0.3(4) . . . . ?
S1 C1 C2 C3 -174.0(3) . . . . ?
C12 C13 C14 C8 0.3(4) . . . . ?
C22 C15 C16 C21 -105.7(2) . . . . ?
C10 C15 C16 C21 121.79(19) . . . . ?
C22 C15 C16 C17 71.4(2) . . . . ?
C10 C15 C16 C17 -61.2(2) . . . . ?
C21 C16 C17 C18 -0.4(3) . . . . ?
C15 C16 C17 C18 -177.5(2) . . . . ?
C16 C17 C18 C19 0.7(4) . . . . ?
C17 C18 C19 C20 -0.3(4) . . . . ?
C17 C18 C19 Cl1 178.2(2) . . . . ?
C18 C19 C20 C21 -0.4(4) . . . . ?
Cl1 C19 C20 C21 -178.92(19) . . . . ?
C17 C16 C21 C20 -0.3(3) . . . . ?
C15 C16 C21 C20 177.0(2) . . . . ?
C19 C20 C21 C16 0.7(4) . . . . ?
C16 C15 C22 C27 -70.6(2) . . . . ?
C10 C15 C22 C27 60.0(2) . . . . ?
C16 C15 C22 C23 107.37(19) . . . . ?
C10 C15 C22 C23 -122.08(18) . . . . ?
C27 C22 C23 C24 0.5(3) . . . . ?
C15 C22 C23 C24 -177.48(17) . . . . ?
C22 C23 C24 C25 2.1(3) . . . . ?
C22 C23 C24 C32 -177.5(2) . . . . ?
C23 C24 C25 O5 177.6(2) . . . . ?
C32 C24 C25 O5 -2.8(3) . . . . ?
C23 C24 C25 C26 -4.2(3) . . . . ?
C32 C24 C25 C26 175.4(2) . . . . ?
O5 C25 C26 C27 -178.4(2) . . . . ?
C24 C25 C26 C27 3.5(3) . . . . ?
O5 C25 C26 C28 1.9(4) . . . . ?
C24 C25 C26 C28 -176.2(2) . . . . ?
C23 C22 C27 C26 -1.3(3) . . . . ?
C15 C22 C27 C26 176.64(17) . . . . ?
C25 C26 C27 C22 -0.7(3) . . . . ?
C28 C26 C27 C22 179.05(19) . . . . ?
C25 C26 C28 C29 -68.5(3) . . . . ?
C27 C26 C28 C29 111.7(3) . . . . ?
C25 C26 C28 C31 171.9(3) . . . . ?
C27 C26 C28 C31 -7.8(3) . . . . ?
C25 C26 C28 C30 53.8(4) . . . . ?
C27 C26 C28 C30 -126.0(3) . . . . ?
C23 C24 C32 C33 4.5(3) . . . . ?
C25 C24 C32 C33 -175.1(3) . . . . ?
C23 C24 C32 C34 -116.4(3) . . . . ?
C25 C24 C32 C34 64.0(4) . . . . ?
C23 C24 C32 C35 122.6(3) . . . . ?
C25 C24 C32 C35 -57.0(3) . . . . ?
O6 S2 C36 C37 159.7(2) . . . . ?
O7 S2 C36 C37 28.7(2) . . . . ?
C42 S2 C36 C37 -84.6(2) . . . . ?
O6 S2 C36 C41 -14.7(2) . . . . ?
O7 S2 C36 C41 -145.7(2) . . . . ?
C42 S2 C36 C41 101.0(2) . . . . ?
C41 C36 C37 C38 -1.9(4) . . . . ?
S2 C36 C37 C38 -176.2(2) . . . . ?
C36 C37 C38 C39 1.1(5) . . . . ?
C37 C38 C39 C40 0.1(6) . . . . ?
C38 C39 C40 C41 -0.4(6) . . . . ?
C37 C36 C41 C40 1.5(4) . . . . ?
S2 C36 C41 C40 175.8(2) . . . . ?
C39 C40 C41 C36 -0.3(5) . . . . ?
C43 O9 C42 C45 -1.8(2) . . . . ?
C43 O9 C42 C50 -123.79(18) . . . . ?
C43 O9 C42 S2 109.29(16) . . . . ?
O6 S2 C42 O9 173.82(13) . . . . ?
O7 S2 C42 O9 -58.97(14) . . . . ?
C36 S2 C42 O9 55.71(15) . . . . ?
O6 S2 C42 C45 -75.90(15) . . . . ?
O7 S2 C42 C45 51.31(15) . . . . ?
C36 S2 C42 C45 165.99(13) . . . . ?
O6 S2 C42 C50 47.97(16) . . . . ?
O7 S2 C42 C50 175.18(14) . . . . ?
C36 S2 C42 C50 -70.14(16) . . . . ?
C42 O9 C43 O8 -176.1(2) . . . . ?
C42 O9 C43 C44 3.5(2) . . . . ?
O8 C43 C44 C45 175.6(3) . . . . ?
O9 C43 C44 C45 -3.9(3) . . . . ?
O8 C43 C44 C49 -5.5(5) . . . . ?
O9 C43 C44 C49 174.9(3) . . . . ?
C49 C44 C45 C46 2.1(3) . . . . ?
C43 C44 C45 C46 -178.98(19) . . . . ?
C49 C44 C45 C42 -176.2(2) . . . . ?
C43 C44 C45 C42 2.7(2) . . . . ?
O9 C42 C45 C44 -0.7(2) . . . . ?
C50 C42 C45 C44 122.34(18) . . . . ?
S2 C42 C45 C44 -111.74(16) . . . . ?
O9 C42 C45 C46 -178.8(2) . . . . ?
C50 C42 C45 C46 -55.8(3) . . . . ?
S2 C42 C45 C46 70.2(2) . . . . ?
C44 C45 C46 C47 -1.7(3) . . . . ?
C42 C45 C46 C47 176.2(2) . . . . ?
C45 C46 C47 C48 0.1(4) . . . . ?
C46 C47 C48 C49 1.1(4) . . . . ?
C47 C48 C49 C44 -0.8(4) . . . . ?
C45 C44 C49 C48 -0.8(4) . . . . ?
C43 C44 C49 C48 -179.5(3) . . . . ?
O9 C42 C50 C57 -63.6(2) . . . . ?
C45 C42 C50 C57 178.57(16) . . . . ?
S2 C42 C50 C57 58.07(19) . . . . ?
O9 C42 C50 C51 65.80(18) . . . . ?
C45 C42 C50 C51 -51.99(19) . . . . ?
S2 C42 C50 C51 -172.49(11) . . . . ?
C57 C50 C51 C56 -122.14(18) . . . . ?
C42 C50 C51 C56 105.81(19) . . . . ?
C57 C50 C51 C52 58.1(2) . . . . ?
C42 C50 C51 C52 -74.0(2) . . . . ?
C56 C51 C52 C53 1.0(3) . . . . ?
C50 C51 C52 C53 -179.20(18) . . . . ?
C51 C52 C53 C54 -0.5(3) . . . . ?
C52 C53 C54 C55 -0.6(3) . . . . ?
C52 C53 C54 Cl2 179.23(17) . . . . ?
C53 C54 C55 C56 1.2(3) . . . . ?
Cl2 C54 C55 C56 -178.72(17) . . . . ?
C52 C51 C56 C55 -0.5(3) . . . . ?
C50 C51 C56 C55 179.73(19) . . . . ?
C54 C55 C56 C51 -0.6(3) . . . . ?
C51 C50 C57 C62 106.14(19) . . . . ?
C42 C50 C57 C62 -125.82(19) . . . . ?
C51 C50 C57 C58 -69.8(2) . . . . ?
C42 C50 C57 C58 58.2(2) . . . . ?
C62 C57 C58 C59 -3.2(3) . . . . ?
C50 C57 C58 C59 172.73(18) . . . . ?
C57 C58 C59 C60 1.3(3) . . . . ?
C57 C58 C59 C67 -176.5(2) . . . . ?
C58 C59 C60 O10 -178.1(2) . . . . ?
C67 C59 C60 O10 -0.5(3) . . . . ?
C58 C59 C60 C61 3.2(3) . . . . ?
C67 C59 C60 C61 -179.1(2) . . . . ?
O10 C60 C61 C62 175.8(2) . . . . ?
C59 C60 C61 C62 -5.5(3) . . . . ?
O10 C60 C61 C63 -5.1(3) . . . . ?
C59 C60 C61 C63 173.6(2) . . . . ?
C58 C57 C62 C61 0.7(3) . . . . ?
C50 C57 C62 C61 -175.42(18) . . . . ?
C60 C61 C62 C57 3.5(3) . . . . ?
C63 C61 C62 C57 -175.7(2) . . . . ?
C62 C61 C63 C66 0.8(3) . . . . ?
C60 C61 C63 C66 -178.3(3) . . . . ?
C62 C61 C63 C64 119.6(2) . . . . ?
C60 C61 C63 C64 -59.5(3) . . . . ?
C62 C61 C63 C65 -118.6(3) . . . . ?
C60 C61 C63 C65 62.3(3) . . . . ?
C58 C59 C67 C69 110.3(3) . . . . ?
C60 C59 C67 C69 -67.4(3) . . . . ?
C58 C59 C67 C70 -8.5(4) . . . . ?
C60 C59 C67 C70 173.9(3) . . . . ?
C58 C59 C67 C68 -127.8(3) . . . . ?
C60 C59 C67 C68 54.6(3) . . . . ?
C1 C2 C3 C4 0.7(6) . . . . ?
C2 C3 C4 C5 -1.0(6) . . . . ?
C3 C4 C5 C6 0.8(6) . . . . ?
C2 C1 C6 C5 0.1(4) . . . . ?
S1 C1 C6 C5 173.7(2) . . . . ?
C4 C5 C6 C1 -0.4(4) . . . . ?
C10 O3 C7 O4 -176.4(2) . . . . ?
C10 O3 C7 C8 3.6(2) . . . . ?
C13 C14 C8 C9 -0.7(3) . . . . ?
C13 C14 C8 C7 178.3(2) . . . . ?
O4 C7 C8 C9 178.3(3) . . . . ?
O3 C7 C8 C9 -1.6(2) . . . . ?
O4 C7 C8 C14 -0.8(4) . . . . ?
O3 C7 C8 C14 179.3(2) . . . . ?
C14 C8 C9 C11 0.8(3) . . . . ?
C7 C8 C9 C11 -178.36(19) . . . . ?
C14 C8 C9 C10 178.29(19) . . . . ?
C7 C8 C9 C10 -0.9(2) . . . . ?
C7 O3 C10 C9 -4.0(2) . . . . ?
C7 O3 C10 C15 -129.58(17) . . . . ?
C7 O3 C10 S1 105.32(15) . . . . ?
C8 C9 C10 O3 2.9(2) . . . . ?
C11 C9 C10 O3 -179.87(19) . . . . ?
C8 C9 C10 C15 128.57(18) . . . . ?
C11 C9 C10 C15 -54.2(3) . . . . ?
C8 C9 C10 S1 -107.12(15) . . . . ?
C11 C9 C10 S1 70.1(2) . . . . ?
C22 C15 C10 O3 -61.1(2) . . . . ?
C16 C15 C10 O3 69.44(19) . . . . ?
C22 C15 C10 C9 178.51(16) . . . . ?
C16 C15 C10 C9 -50.9(2) . . . . ?
C22 C15 C10 S1 59.40(18) . . . . ?
C16 C15 C10 S1 -170.04(12) . . . . ?
O2 S1 C10 O3 167.76(12) . . . . ?
O1 S1 C10 O3 -64.76(14) . . . . ?
C1 S1 C10 O3 49.22(15) . . . . ?
O2 S1 C10 C9 -82.56(15) . . . . ?
O1 S1 C10 C9 44.92(15) . . . . ?
C1 S1 C10 C9 158.90(14) . . . . ?
O2 S1 C10 C15 42.18(15) . . . . ?
O1 S1 C10 C15 169.66(13) . . . . ?
C1 S1 C10 C15 -76.36(16) . . . . ?
C8 C9 C11 C12 -0.5(3) . . . . ?
C10 C9 C11 C12 -177.3(2) . . . . ?
C9 C11 C12 C13 0.1(3) . . . . ?
C14 C13 C12 C11 0.0(4) . . . . ?
